data_7226648
loop_
_publ_author_name
'Tedesco, Consiglia'
'Meli, Alessandra'
'Macedi, Eleonora'
'Iuliano, Veronica'
'Ricciardulli, Antonio G.'
'De Riccardis, Francesco'
'Vaughan, Gavin B. M.'
'Smith, Vincent J.'
'Barbour, Leonard J.'
'Izzo, Irene'

_publ_section_title
;
 Ring size effect on the solid state assembly of propargyl substituted
 hexa- and octacyclic peptoids
;
_journal_issue 46
_journal_name_full CrystEngComm
_journal_page_first 8838
_journal_paper_doi 10.1039/C6CE01800A
_journal_volume 18
_journal_year 2016
_chemical_formula_moiety 'C40 H40 N8 O8, 1.56(C H4 O), 0.88(H2 O)'
_chemical_formula_sum 'C41.56 H48 N8 O10.44'
_chemical_formula_weight 826.64
_space_group_crystal_system monoclinic
_space_group_IT_number 15
_space_group_name_Hall '-C 2yc'
_space_group_name_H-M_alt 'C 1 2/c 1'
_symmetry_space_group_name_Hall '-C 2yc'
_symmetry_space_group_name_H-M 'C 1 2/c 1'
_atom_sites_solution_hydrogens geom
_audit_creation_date 2016-06-06
_audit_creation_method
;
Olex2 1.2
(compiled 2016.02.19 svn.r3266 for OlexSys, GUI svn.r5155)
;
_audit_update_record
;
2016-07-28 deposited with the CCDC.
2016-09-23 downloaded from the CCDC.
;
_cell_angle_alpha 90
_cell_angle_beta 119.075(7)
_cell_angle_gamma 90
_cell_formula_units_Z 4
_cell_length_a 29.177(10)
_cell_length_b 7.999(2)
_cell_length_c 21.586(7)
_cell_measurement_reflns_used 4727
_cell_measurement_temperature 100.0(5)
_cell_measurement_theta_max 28.4967
_cell_measurement_theta_min 1.5970
_cell_volume 4403(2)
_computing_cell_refinement 'CrystalClear (Rigaku Inc., 2007)'
_computing_data_collection 'CrystalClear (Rigaku Inc., 2007)'
_computing_data_reduction 'CrystalClear (Rigaku Inc., 2007)'
_computing_molecular_graphics 'Olex2 (Dolomanov et al., 2009)'
_computing_publication_material 'Olex2 (Dolomanov et al., 2009)'
_computing_structure_refinement 'ShelXL (Sheldrick, 2015)'
_computing_structure_solution 'SIR 2014 (Burla, 2015)'
_diffrn_ambient_temperature 100.0(5)
_diffrn_measured_fraction_theta_full 0.982
_diffrn_measured_fraction_theta_max 0.891
_diffrn_measurement_device_type 'Rigaku AFc7S'
_diffrn_measurement_method dtprofit.ref
_diffrn_radiation_type MoK\a
_diffrn_radiation_wavelength 0.71073
_diffrn_reflns_av_R_equivalents 0.0941
_diffrn_reflns_av_unetI/netI 0.1248
_diffrn_reflns_Laue_measured_fraction_full 0.982
_diffrn_reflns_Laue_measured_fraction_max 0.891
_diffrn_reflns_limit_h_max 32
_diffrn_reflns_limit_h_min -34
_diffrn_reflns_limit_k_max 9
_diffrn_reflns_limit_k_min -10
_diffrn_reflns_limit_l_max 20
_diffrn_reflns_limit_l_min -28
_diffrn_reflns_number 17194
_diffrn_reflns_point_group_measured_fraction_full 0.982
_diffrn_reflns_point_group_measured_fraction_max 0.891
_diffrn_reflns_theta_full 25.000
_diffrn_reflns_theta_max 28.700
_diffrn_reflns_theta_min 1.597
_diffrn_source 'Sealed tube'
_exptl_absorpt_coefficient_mu 0.091
_exptl_absorpt_correction_T_max 1.0000
_exptl_absorpt_correction_T_min 0.5710
_exptl_absorpt_correction_type multi-scan
_exptl_absorpt_process_details 'Blessing, 1995'
_exptl_crystal_colour white
_exptl_crystal_density_diffrn 1.247
_exptl_crystal_description needle
_exptl_crystal_F_000 1748
_exptl_crystal_recrystallization_method 'Re-crystallisation from solvent: methanol'
_exptl_crystal_size_max 0.28
_exptl_crystal_size_mid 0.15
_exptl_crystal_size_min 0.13
_refine_diff_density_max 0.360
_refine_diff_density_min -0.351
_refine_diff_density_rms 0.069
_refine_ls_extinction_method none
_refine_ls_goodness_of_fit_ref 1.083
_refine_ls_hydrogen_treatment constr
_refine_ls_matrix_type full
_refine_ls_number_parameters 278
_refine_ls_number_reflns 5080
_refine_ls_number_restraints 0
_refine_ls_restrained_S_all 1.083
_refine_ls_R_factor_all 0.2146
_refine_ls_R_factor_gt 0.1105
_refine_ls_shift/su_max 0.000
_refine_ls_shift/su_mean 0.000
_refine_ls_structure_factor_coef Fsqd
_refine_ls_weighting_details 'w=1/[\s^2^(Fo^2^)+(0.1408P)^2^] where P=(Fo^2^+2Fc^2^)/3'
_refine_ls_weighting_scheme calc
_refine_ls_wR_factor_gt 0.2591
_refine_ls_wR_factor_ref 0.3272
_reflns_Friedel_coverage 0.000
_reflns_number_gt 2353
_reflns_number_total 5080
_reflns_threshold_expression 'I > 2\s(I)'
_cod_data_source_file c6ce01800a2.cif
_cod_data_source_block wat_met
_cod_depositor_comments
;
The following automatic conversions were performed:

'_exptl_absorpt_correction_type' value 'Multi-scan' changed to
'multi-scan' according to
/usr/data/users/saulius/crontab/automatic-downloads/rss-feeds/RSC/lib/dictionaries/cif_core.dic
dictionary named 'cif_core.dic' version 2.4.2 from 2011-04-26.

Automatic conversion script
Id: cif_fix_values 4268 2015-11-12 08:31:59Z antanas 

 Adding full bibliography for 7226643--7226648.cif.
;
_cod_database_code 7226648
_shelx_space_group_comment
;
The symmetry employed for this shelxl refinement is uniquely defined
by the following loop, which should always be used as a source of
symmetry information in preference to the above space-group names.
They are only intended as comments.
;
_olex2_refinement_description
;
1. Fixed Uiso
 At 1.2 times of:
  All C(H) groups, All C(H,H) groups
 At 1.5 times of:
  All C(H,H,H) groups, All O(H) groups
2. Others
 Sof(O2S)=1-FVAR(1)
 Sof(C1S)=Sof(H1SA)=Sof(H1SB)=Sof(H1SC)=FVAR(1)
3.a Secondary CH2 refined with riding coordinates:
 C2(H2A,H2B), C3(H3A,H3B), C7(H7A,H7B), C8(H8A,H8B), C12(H12A,H12B), C13(H13A,
 H13B), C17(H17A,H17B), C18(H18A,H18B)
3.b Idealised Me refined as rotating group:
 C1S(H1SA,H1SB,H1SC)
3.c Idealised tetrahedral OH refined as rotating group:
 O1S(H1S)
3.d :
 C5(H5), C10(H10), C15(H15), C20(H20)
;
_shelx_shelxl_version_number 2014/7
_olex2_submission_special_instructions 'No special instructions were received'

loop_
_space_group_symop_operation_xyz
'x, y, z'
'-x, y, -z+1/2'
'x+1/2, y+1/2, z'
'-x+1/2, y+1/2, -z+1/2'
'-x, -y, -z'
'x, -y, z-1/2'
'-x+1/2, -y+1/2, -z'
'x+1/2, -y+1/2, z-1/2'

loop_
_atom_site_label
_atom_site_type_symbol
_atom_site_fract_x
_atom_site_fract_y
_atom_site_fract_z
_atom_site_U_iso_or_equiv
_atom_site_adp_type
_atom_site_occupancy
_atom_site_site_symmetry_order
_atom_site_calc_flag
_atom_site_refinement_flags_posn
_atom_site_refinement_flags_occupancy
_atom_site_disorder_assembly
_atom_site_disorder_group
O1 O 0.57256(13) 0.6005(4) 0.08512(16) 0.0504(9) Uani 1 1 d . . . .
O2 O 0.70608(13) 0.4456(4) 0.26683(17) 0.0503(9) Uani 1 1 d . . . .
O3 O 0.62218(12) 0.3770(4) 0.35570(16) 0.0429(8) Uani 1 1 d . . . .
O4 O 0.52632(13) 0.6166(5) 0.35225(17) 0.0515(9) Uani 1 1 d . . . .
N1 N 0.63213(15) 0.6821(5) 0.19612(19) 0.0405(9) Uani 1 1 d . . . .
N2 N 0.71386(15) 0.5023(5) 0.3743(2) 0.0398(9) Uani 1 1 d . . . .
N3 N 0.62397(15) 0.5111(5) 0.44870(19) 0.0413(10) Uani 1 1 d . . . .
N4 N 0.48411(16) 0.4101(5) 0.37490(19) 0.0472(11) Uani 1 1 d . . . .
C1 C 0.59036(19) 0.5946(6) 0.1500(2) 0.0437(12) Uani 1 1 d . . . .
C2 C 0.65384(19) 0.6726(6) 0.2722(2) 0.0421(11) Uani 1 1 d . . . .
H2A H 0.6251 0.6563 0.2836 0.051 Uiso 1 1 calc R . . .
H2B H 0.6717 0.7791 0.2939 0.051 Uiso 1 1 calc R . . .
C3 C 0.6625(2) 0.7794(6) 0.1703(3) 0.0506(13) Uani 1 1 d . . . .
H3A H 0.6990 0.7373 0.1938 0.061 Uiso 1 1 calc R . . .
H3B H 0.6474 0.7604 0.1187 0.061 Uiso 1 1 calc R . . .
C4 C 0.66341(18) 0.9580(7) 0.1832(2) 0.0445(12) Uani 1 1 d . . . .
C5 C 0.6681(2) 1.1015(8) 0.1967(3) 0.0564(14) Uani 1 1 d . . . .
H5 H 0.6719 1.2174 0.2077 0.068 Uiso 1 1 calc R . . .
C6 C 0.69317(17) 0.5276(6) 0.3036(2) 0.0397(11) Uani 1 1 d . . . .
C7 C 0.69196(18) 0.5758(6) 0.4162(2) 0.0411(11) Uani 1 1 d . . . .
H7A H 0.6829 0.6944 0.4027 0.049 Uiso 1 1 calc R . . .
H7B H 0.7183 0.5715 0.4672 0.049 Uiso 1 1 calc R . . .
C8 C 0.7467(2) 0.3537(6) 0.4048(3) 0.0493(13) Uani 1 1 d . . . .
H8A H 0.7259 0.2665 0.4127 0.059 Uiso 1 1 calc R . . .
H8B H 0.7571 0.3089 0.3708 0.059 Uiso 1 1 calc R . . .
C9 C 0.7933(2) 0.3901(6) 0.4714(3) 0.0507(13) Uani 1 1 d . . . .
C10 C 0.8304(2) 0.4263(7) 0.5264(3) 0.0617(15) Uani 1 1 d . . . .
H10 H 0.8600 0.4552 0.5703 0.074 Uiso 1 1 calc R . . .
C11 C 0.64236(18) 0.4784(6) 0.4032(2) 0.0393(11) Uani 1 1 d . . . .
C12 C 0.57946(18) 0.4155(7) 0.4419(2) 0.0461(12) Uani 1 1 d . . . .
H12A H 0.5800 0.4130 0.4881 0.055 Uiso 1 1 calc R . . .
H12B H 0.5821 0.2990 0.4284 0.055 Uiso 1 1 calc R . . .
C13 C 0.6438(2) 0.6454(7) 0.5008(2) 0.0506(13) Uani 1 1 d . . . .
H13A H 0.6144 0.6894 0.5067 0.061 Uiso 1 1 calc R . . .
H13B H 0.6562 0.7373 0.4820 0.061 Uiso 1 1 calc R . . .
C14 C 0.6865(2) 0.5974(6) 0.5704(3) 0.0455(12) Uani 1 1 d . . . .
C15 C 0.7201(2) 0.5589(7) 0.6275(3) 0.0521(13) Uani 1 1 d . . . .
H15 H 0.7472 0.5279 0.6733 0.062 Uiso 1 1 calc R . . .
C16 C 0.52805(18) 0.4921(7) 0.3860(2) 0.0458(13) Uani 1 1 d . . . .
C17 C 0.5661(2) 0.4711(7) 0.1804(2) 0.0506(13) Uani 1 1 d . . . .
H17A H 0.5903 0.3756 0.2024 0.061 Uiso 1 1 calc R . . .
H17B H 0.5612 0.5272 0.2177 0.061 Uiso 1 1 calc R . . .
C18 C 0.48300(19) 0.2797(7) 0.4221(2) 0.0503(13) Uani 1 1 d . . . .
H18A H 0.5088 0.3088 0.4716 0.060 Uiso 1 1 calc R . . .
H18B H 0.4479 0.2792 0.4185 0.060 Uiso 1 1 calc R . . .
C19 C 0.4945(2) 0.1113(8) 0.4071(3) 0.0539(14) Uani 1 1 d . . . .
C20 C 0.5031(3) -0.0291(9) 0.3980(4) 0.0753(19) Uani 1 1 d . . . .
H20 H 0.5100 -0.1413 0.3907 0.090 Uiso 1 1 calc R . . .
O1S O 0.40466(15) -0.1558(5) 0.15380(19) 0.0590(10) Uani 1 1 d . . A 1
H1S H 0.4262 -0.2321 0.1599 0.089 Uiso 1 1 calc GR . A 1
C1S C 0.4273(3) -0.0425(10) 0.2115(4) 0.065(3) Uani 0.782(13) 1 d . P A 1
H1SA H 0.4483 -0.1046 0.2555 0.098 Uiso 0.782(13) 1 calc GR P A 1
H1SB H 0.3994 0.0186 0.2147 0.098 Uiso 0.782(13) 1 calc GR P A 1
H1SC H 0.4497 0.0368 0.2040 0.098 Uiso 0.782(13) 1 calc GR P A 1
O2S O 0.4505(10) 0.134(3) 0.2238(13) 0.105(10) Uiso 0.218(13) 1 d . P A 2

loop_
_atom_site_aniso_label
_atom_site_aniso_U_11
_atom_site_aniso_U_22
_atom_site_aniso_U_33
_atom_site_aniso_U_23
_atom_site_aniso_U_13
_atom_site_aniso_U_12
O1 0.041(2) 0.068(2) 0.0378(17) 0.0084(16) 0.0161(16) -0.0040(17)
O2 0.053(2) 0.053(2) 0.053(2) -0.0035(16) 0.0325(19) 0.0006(17)
O3 0.0377(19) 0.048(2) 0.0370(16) -0.0009(16) 0.0136(15) -0.0045(16)
O4 0.048(2) 0.059(2) 0.0433(18) 0.0161(17) 0.0185(17) 0.0184(18)
N1 0.038(2) 0.046(2) 0.038(2) -0.0021(18) 0.0184(19) -0.0062(19)
N2 0.033(2) 0.041(2) 0.045(2) 0.0020(18) 0.0194(19) 0.0030(18)
N3 0.037(2) 0.052(3) 0.037(2) 0.0014(18) 0.0195(19) 0.0093(19)
N4 0.037(2) 0.065(3) 0.033(2) 0.0019(19) 0.0121(19) 0.006(2)
C1 0.043(3) 0.048(3) 0.044(3) 0.006(2) 0.024(3) 0.004(2)
C2 0.040(3) 0.044(3) 0.039(2) -0.002(2) 0.016(2) -0.005(2)
C3 0.055(3) 0.052(3) 0.055(3) 0.004(3) 0.035(3) -0.007(3)
C4 0.029(3) 0.053(4) 0.043(3) -0.002(2) 0.011(2) -0.003(2)
C5 0.045(3) 0.056(4) 0.064(3) -0.002(3) 0.024(3) -0.003(3)
C6 0.028(3) 0.048(3) 0.044(3) -0.005(2) 0.018(2) -0.014(2)
C7 0.034(3) 0.047(3) 0.040(2) -0.006(2) 0.016(2) -0.005(2)
C8 0.042(3) 0.053(3) 0.054(3) 0.006(3) 0.024(3) 0.010(2)
C9 0.046(3) 0.043(3) 0.063(3) 0.018(3) 0.027(3) 0.009(3)
C10 0.044(3) 0.060(4) 0.058(3) 0.019(3) 0.007(3) 0.007(3)
C11 0.034(3) 0.043(3) 0.035(2) 0.006(2) 0.012(2) 0.009(2)
C12 0.033(3) 0.067(4) 0.041(2) 0.008(2) 0.020(2) 0.003(2)
C13 0.045(3) 0.065(4) 0.040(2) -0.002(2) 0.020(2) 0.013(3)
C14 0.047(3) 0.048(3) 0.045(3) -0.003(2) 0.025(3) -0.002(3)
C15 0.042(3) 0.052(3) 0.051(3) 0.002(3) 0.014(3) -0.006(3)
C16 0.031(3) 0.068(4) 0.040(2) -0.009(3) 0.018(2) 0.007(3)
C17 0.043(3) 0.068(4) 0.038(2) 0.002(2) 0.017(2) -0.009(3)
C18 0.035(3) 0.069(4) 0.043(3) -0.009(3) 0.016(2) -0.002(3)
C19 0.045(3) 0.069(4) 0.053(3) -0.007(3) 0.027(3) 0.004(3)
C20 0.088(5) 0.065(4) 0.093(5) -0.009(4) 0.060(4) 0.001(4)
O1S 0.062(2) 0.061(3) 0.060(2) -0.0155(19) 0.035(2) -0.0137(19)
C1S 0.070(5) 0.070(6) 0.050(4) -0.023(4) 0.024(4) -0.028(4)

loop_
_atom_type_symbol
_atom_type_description
_atom_type_scat_dispersion_real
_atom_type_scat_dispersion_imag
_atom_type_scat_source
C C 0.0033 0.0016 'International Tables Vol C Tables 4.2.6.8 and 6.1.1.4'
H H 0.0000 0.0000 'International Tables Vol C Tables 4.2.6.8 and 6.1.1.4'
N N 0.0061 0.0033 'International Tables Vol C Tables 4.2.6.8 and 6.1.1.4'
O O 0.0106 0.0060 'International Tables Vol C Tables 4.2.6.8 and 6.1.1.4'

loop_
_geom_angle_atom_site_label_1
_geom_angle_atom_site_label_2
_geom_angle_atom_site_label_3
_geom_angle
_geom_angle_site_symmetry_1
_geom_angle_site_symmetry_3
C1 N1 C2 123.7(4) . .
C1 N1 C3 119.5(4) . .
C2 N1 C3 116.3(4) . .
C6 N2 C7 123.2(4) . .
C6 N2 C8 117.6(4) . .
C7 N2 C8 115.7(3) . .
C11 N3 C12 118.3(4) . .
C11 N3 C13 123.6(4) . .
C12 N3 C13 117.8(4) . .
C16 N4 C17 118.2(4) . 2_655
C16 N4 C18 124.0(4) . .
C17 N4 C18 117.1(4) 2_655 .
O1 C1 N1 123.5(4) . .
O1 C1 C17 118.8(4) . .
N1 C1 C17 117.5(4) . .
N1 C2 H2A 109.4 . .
N1 C2 H2B 109.4 . .
N1 C2 C6 111.2(4) . .
H2A C2 H2B 108.0 . .
C6 C2 H2A 109.4 . .
C6 C2 H2B 109.4 . .
N1 C3 H3A 108.8 . .
N1 C3 H3B 108.8 . .
H3A C3 H3B 107.7 . .
C4 C3 N1 113.8(4) . .
C4 C3 H3A 108.8 . .
C4 C3 H3B 108.8 . .
C5 C4 C3 175.0(5) . .
C4 C5 H5 180.0 . .
O2 C6 N2 122.8(4) . .
O2 C6 C2 121.2(4) . .
N2 C6 C2 116.0(4) . .
N2 C7 H7A 109.7 . .
N2 C7 H7B 109.7 . .
N2 C7 C11 109.7(4) . .
H7A C7 H7B 108.2 . .
C11 C7 H7A 109.7 . .
C11 C7 H7B 109.7 . .
N2 C8 H8A 109.2 . .
N2 C8 H8B 109.2 . .
H8A C8 H8B 107.9 . .
C9 C8 N2 112.1(4) . .
C9 C8 H8A 109.2 . .
C9 C8 H8B 109.2 . .
C10 C9 C8 176.9(6) . .
C9 C10 H10 180.0 . .
O3 C11 N3 122.8(4) . .
O3 C11 C7 121.3(4) . .
N3 C11 C7 115.9(4) . .
N3 C12 H12A 109.5 . .
N3 C12 H12B 109.5 . .
N3 C12 C16 110.9(4) . .
H12A C12 H12B 108.0 . .
C16 C12 H12A 109.5 . .
C16 C12 H12B 109.5 . .
N3 C13 H13A 108.6 . .
N3 C13 H13B 108.6 . .
N3 C13 C14 114.9(4) . .
H13A C13 H13B 107.5 . .
C14 C13 H13A 108.6 . .
C14 C13 H13B 108.6 . .
C15 C14 C13 178.3(5) . .
C14 C15 H15 180.0 . .
O4 C16 N4 121.9(5) . .
O4 C16 C12 122.7(5) . .
N4 C16 C12 115.4(5) . .
N4 C17 C1 110.8(4) 2_655 .
N4 C17 H17A 109.5 2_655 .
N4 C17 H17B 109.5 2_655 .
C1 C17 H17A 109.5 . .
C1 C17 H17B 109.5 . .
H17A C17 H17B 108.1 . .
N4 C18 H18A 108.6 . .
N4 C18 H18B 108.6 . .
H18A C18 H18B 107.6 . .
C19 C18 N4 114.6(4) . .
C19 C18 H18A 108.6 . .
C19 C18 H18B 108.6 . .
C20 C19 C18 176.0(6) . .
C19 C20 H20 180.0 . .
C1S O1S H1S 109.5 . .
O1S C1S H1SA 109.5 . .
O1S C1S H1SB 109.5 . .
O1S C1S H1SC 109.5 . .
H1SA C1S H1SB 109.5 . .
H1SA C1S H1SC 109.5 . .
H1SB C1S H1SC 109.5 . .

loop_
_geom_bond_atom_site_label_1
_geom_bond_atom_site_label_2
_geom_bond_distance
_geom_bond_site_symmetry_2
O1 C1 1.237(5) .
O2 C6 1.222(5) .
O3 C11 1.212(5) .
O4 C16 1.221(6) .
N1 C1 1.337(6) .
N1 C2 1.446(5) .
N1 C3 1.477(5) .
N2 C6 1.356(6) .
N2 C7 1.461(5) .
N2 C8 1.467(6) .
N3 C11 1.354(5) .
N3 C12 1.451(6) .
N3 C13 1.456(6) .
N4 C16 1.354(7) .
N4 C17 1.453(6) 2_655
N4 C18 1.470(6) .
C1 C17 1.535(6) .
C2 H2A 0.9900 .
C2 H2B 0.9900 .
C2 C6 1.538(7) .
C3 H3A 0.9900 .
C3 H3B 0.9900 .
C3 C4 1.453(8) .
C4 C5 1.176(7) .
C5 H5 0.9500 .
C7 H7A 0.9900 .
C7 H7B 0.9900 .
C7 C11 1.544(6) .
C8 H8A 0.9900 .
C8 H8B 0.9900 .
C8 C9 1.449(8) .
C9 C10 1.189(8) .
C10 H10 0.9500 .
C12 H12A 0.9900 .
C12 H12B 0.9900 .
C12 C16 1.523(7) .
C13 H13A 0.9900 .
C13 H13B 0.9900 .
C13 C14 1.462(7) .
C14 C15 1.184(7) .
C15 H15 0.9500 .
C17 N4 1.453(6) 2_655
C17 H17A 0.9900 .
C17 H17B 0.9900 .
C18 H18A 0.9900 .
C18 H18B 0.9900 .
C18 C19 1.462(8) .
C19 C20 1.188(8) .
C20 H20 0.9500 .
O1S H1S 0.8400 .
O1S C1S 1.417(7) .
C1S H1SA 0.9800 .
C1S H1SB 0.9800 .
C1S H1SC 0.9800 .

loop_
_geom_torsion_atom_site_label_1
_geom_torsion_atom_site_label_2
_geom_torsion_atom_site_label_3
_geom_torsion_atom_site_label_4
_geom_torsion
_geom_torsion_site_symmetry_1
_geom_torsion_site_symmetry_4
O1 C1 C17 N4 -15.3(6) . 2_655
N1 C1 C17 N4 169.1(4) . 2_655
N1 C2 C6 O2 5.9(6) . .
N1 C2 C6 N2 -176.8(4) . .
N2 C7 C11 O3 -11.3(6) . .
N2 C7 C11 N3 167.4(4) . .
N3 C12 C16 O4 0.6(6) . .
N3 C12 C16 N4 179.0(4) . .
C1 N1 C2 C6 86.1(5) . .
C1 N1 C3 C4 118.7(5) . .
C2 N1 C1 O1 -178.5(4) . .
C2 N1 C1 C17 -3.1(7) . .
C2 N1 C3 C4 -68.4(6) . .
C3 N1 C1 O1 -6.2(7) . .
C3 N1 C1 C17 169.1(4) . .
C3 N1 C2 C6 -86.3(5) . .
C6 N2 C7 C11 76.8(5) . .
C6 N2 C8 C9 137.1(4) . .
C7 N2 C6 O2 -167.8(4) . .
C7 N2 C6 C2 15.0(6) . .
C7 N2 C8 C9 -63.3(5) . .
C8 N2 C6 O2 -9.8(6) . .
C8 N2 C6 C2 173.0(4) . .
C8 N2 C7 C11 -81.6(5) . .
C11 N3 C12 C16 -84.3(5) . .
C11 N3 C13 C14 -91.7(5) . .
C12 N3 C11 O3 2.5(7) . .
C12 N3 C11 C7 -176.1(4) . .
C12 N3 C13 C14 93.0(5) . .
C13 N3 C11 O3 -172.7(4) . .
C13 N3 C11 C7 8.7(6) . .
C13 N3 C12 C16 91.1(5) . .
C16 N4 C18 C19 -86.5(6) . .
C17 N4 C16 O4 1.8(7) 2_655 .
C17 N4 C16 C12 -176.7(4) 2_655 .
C17 N4 C18 C19 103.3(5) 2_655 .
C18 N4 C16 O4 -168.3(4) . .
C18 N4 C16 C12 13.3(6) . .
